data_2018805
loop_
_publ_author_name
'Acosta, Lina M.'
'Yepes, Andr\'es F.'
'Palma, Alirio'
'Cobo, Justo'
'Glidewell, Christopher'

_publ_section_title
;
 Six closely related 4,6-disubstituted 2-amino-5-formylpyrimidines:
 different ring conformations, polarized electronic structures, and
 hydrogen-bonded assembly in zero, one, two and three dimensions
;
_journal_coeditor_code YF3022
_journal_issue 2
_journal_name_full 'Acta Crystallographica Section C'
_journal_page_first 162
_journal_page_last 171
_journal_paper_doi 10.1107/S0108270112051049
_journal_volume 69
_journal_year 2013
_chemical_formula_iupac 'C16 H19 N5 O3'
_chemical_formula_moiety 'C16 H19 N5 O3'
_chemical_formula_sum 'C16 H19 N5 O3'
_chemical_formula_weight 329.36
_chemical_name_systematic
;
Methyl
<i>N</i>-{2-amino-6-[benzyl(methyl)amino]-5-formylpyrimidin-4-yl}glycinate
;
_space_group_IT_number 14
_symmetry_cell_setting monoclinic
_symmetry_space_group_name_Hall '-P 2ybc'
_symmetry_space_group_name_H-M 'P 1 21/c 1'
_atom_sites_solution_hydrogens geom
_atom_sites_solution_primary direct
_atom_sites_solution_secondary difmap
_cell_angle_alpha 90.00
_cell_angle_beta 113.440(18)
_cell_angle_gamma 90.00
_cell_formula_units_Z 4
_cell_length_a 15.636(4)
_cell_length_b 6.5674(18)
_cell_length_c 17.336(5)
_cell_measurement_reflns_used 3733
_cell_measurement_temperature 120(2)
_cell_measurement_theta_max 27.50
_cell_measurement_theta_min 2.84
_cell_volume 1633.3(8)
_computing_cell_refinement 'DIRAX/LSQ (Duisenberg <i>et al.</i>, 2000)'
_computing_data_collection 'COLLECT (Nonius, 1999)'
_computing_data_reduction 'EVALCCD (Duisenberg <i>et al.</i>, 2003)'
_computing_molecular_graphics 'PLATON (Spek, 2009)'
_computing_publication_material
;
SHELXL97 (Sheldrick, 2008) and PLATON (Spek, 2009)
;
_computing_structure_refinement 'SHELXL97 (Sheldrick, 2008)'
_computing_structure_solution 'SIR2004 (Burla <i>et al.</i>, 2005)'
_diffrn_ambient_temperature 120(2)
_diffrn_detector_area_resol_mean 9.091
_diffrn_measured_fraction_theta_full 0.994
_diffrn_measured_fraction_theta_max 0.994
_diffrn_measurement_device_type 'Bruker Nonius KappaCCD area-detector'
_diffrn_measurement_method '\f and \w scans'
_diffrn_radiation_monochromator graphite
_diffrn_radiation_source 'Bruker Nonius FR591 rotating anode'
_diffrn_radiation_type 'Mo K\a'
_diffrn_radiation_wavelength 0.71073
_diffrn_reflns_av_R_equivalents 0.0723
_diffrn_reflns_av_sigmaI/netI 0.0470
_diffrn_reflns_limit_h_max 18
_diffrn_reflns_limit_h_min -18
_diffrn_reflns_limit_k_max 7
_diffrn_reflns_limit_k_min -7
_diffrn_reflns_limit_l_max 20
_diffrn_reflns_limit_l_min -20
_diffrn_reflns_number 21188
_diffrn_reflns_theta_full 25.50
_diffrn_reflns_theta_max 25.50
_diffrn_reflns_theta_min 2.84
_diffrn_standards_decay_% 0
_diffrn_standards_interval_count 0
_diffrn_standards_interval_time 0
_diffrn_standards_number 0
_exptl_absorpt_coefficient_mu 0.096
_exptl_absorpt_correction_T_max 0.986
_exptl_absorpt_correction_T_min 0.973
_exptl_absorpt_correction_type multi-scan
_exptl_absorpt_process_details '(SADABS; Sheldrick, 2003)'
_exptl_crystal_colour colourless
_exptl_crystal_density_diffrn 1.339
_exptl_crystal_density_method 'not measured'
_exptl_crystal_description block
_exptl_crystal_F_000 696
_exptl_crystal_size_max 0.29
_exptl_crystal_size_mid 0.27
_exptl_crystal_size_min 0.15
_refine_diff_density_max 0.348
_refine_diff_density_min -0.356
_refine_ls_extinction_method none
_refine_ls_goodness_of_fit_ref 1.089
_refine_ls_hydrogen_treatment constr
_refine_ls_matrix_type full
_refine_ls_number_parameters 219
_refine_ls_number_reflns 3013
_refine_ls_number_restraints 0
_refine_ls_restrained_S_all 1.089
_refine_ls_R_factor_all 0.0872
_refine_ls_R_factor_gt 0.0589
_refine_ls_shift/su_max 0.001
_refine_ls_shift/su_mean 0.000
_refine_ls_structure_factor_coef Fsqd
_refine_ls_weighting_details 'w = 1/[\s^2^(Fo^2^)+(0.0897P)^2^+1.0498P] where P=(Fo^2^+2Fc^2^)/3'
_refine_ls_weighting_scheme calc
_refine_ls_wR_factor_gt 0.1417
_refine_ls_wR_factor_ref 0.1646
_reflns_number_gt 2209
_reflns_number_total 3013
_reflns_threshold_expression I>2\s(I)
_cod_data_source_file yf3022.cif
_cod_data_source_block IV
_cod_original_sg_symbol_H-M 'P 21/c'
_cod_database_code 2018805
_cod_database_fobs_code 2018805

loop_
_symmetry_equiv_pos_as_xyz
'x, y, z'
'-x, y+1/2, -z+1/2'
'-x, -y, -z'
'x, -y-1/2, z-1/2'

loop_
_atom_site_type_symbol
_atom_site_label
_atom_site_fract_x
_atom_site_fract_y
_atom_site_fract_z
_atom_site_U_iso_or_equiv
_atom_site_adp_type
_atom_site_calc_flag
_atom_site_refinement_flags
_atom_site_occupancy
_atom_site_symmetry_multiplicity
N N1 0.76191(13) 0.7943(3) 0.53404(12) 0.0198(5) Uani d . 1 1
C C2 0.82036(15) 0.6345(4) 0.56416(14) 0.0182(5) Uani d . 1 1
N N3 0.85110(13) 0.5052(3) 0.52088(11) 0.0186(5) Uani d . 1 1
C C4 0.83019(15) 0.5560(4) 0.44062(13) 0.0170(5) Uani d . 1 1
C C5 0.77674(15) 0.7337(4) 0.40234(14) 0.0191(5) Uani d . 1 1
C C6 0.73816(16) 0.8387(4) 0.45326(14) 0.0184(5) Uani d . 1 1
N N21 0.84767(14) 0.5969(3) 0.64650(12) 0.0227(5) Uani d . 1 1
H H21A 0.8254 0.6764 0.6840 0.027 Uiso d R 1 1
H H21B 0.8675 0.4707 0.6640 0.027 Uiso d R 1 1
N N41 0.86339(14) 0.4372(3) 0.39645(12) 0.0216(5) Uani d . 1 1
H H41 0.8525 0.4819 0.3409 0.026 Uiso d R 1 1
C C42 0.92283(16) 0.2643(4) 0.43330(14) 0.0206(5) Uani d . 1 1
H H42A 0.8894 0.1646 0.4540 0.025 Uiso calc R 1 1
H H42B 0.9793 0.3093 0.4816 0.025 Uiso calc R 1 1
C C43 0.94983(16) 0.1673(4) 0.36808(14) 0.0193(5) Uani d . 1 1
O O43 0.91642(11) 0.2078(3) 0.29407(10) 0.0231(4) Uani d . 1 1
O O44 1.01581(12) 0.0275(3) 0.40347(10) 0.0258(4) Uani d . 1 1
C C45 1.04556(18) -0.0855(4) 0.34677(16) 0.0268(6) Uani d . 1 1
H H45A 1.0646 0.0098 0.3131 0.040 Uiso calc R 1 1
H H45B 0.9939 -0.1696 0.3095 0.040 Uiso calc R 1 1
H H45C 1.0983 -0.1731 0.3794 0.040 Uiso calc R 1 1
C C51 0.77698(15) 0.8161(4) 0.32669(14) 0.0200(5) Uani d . 1 1
H H51 0.7535 0.9504 0.3121 0.024 Uiso calc R 1 1
O O51 0.80517(12) 0.7278(3) 0.27814(10) 0.0262(4) Uani d . 1 1
N N61 0.67418(14) 0.9937(3) 0.42083(12) 0.0220(5) Uani d . 1 1
C C67 0.59484(17) 0.9692(4) 0.33873(15) 0.0246(6) Uani d . 1 1
H H67A 0.6164 0.8947 0.3001 0.029 Uiso calc R 1 1
H H67B 0.5735 1.1055 0.3143 0.029 Uiso calc R 1 1
C C61 0.51365(17) 0.8562(4) 0.34467(15) 0.0221(5) Uani d . 1 1
C C62 0.52537(18) 0.6637(4) 0.38099(16) 0.0285(6) Uani d . 1 1
H H62 0.5858 0.6047 0.4040 0.034 Uiso calc R 1 1
C C63 0.45071(19) 0.5564(5) 0.38425(17) 0.0320(6) Uani d . 1 1
H H63 0.4601 0.4251 0.4093 0.038 Uiso calc R 1 1
C C64 0.36207(18) 0.6408(5) 0.35094(17) 0.0327(7) Uani d . 1 1
H H64 0.3106 0.5678 0.3531 0.039 Uiso calc R 1 1
C C65 0.34922(18) 0.8310(5) 0.31483(18) 0.0360(7) Uani d . 1 1
H H65 0.2886 0.8891 0.2919 0.043 Uiso calc R 1 1
C C66 0.42394(17) 0.9384(5) 0.31163(16) 0.0292(6) Uani d . 1 1
H H66 0.4140 1.0698 0.2866 0.035 Uiso calc R 1 1
C C68 0.65143(18) 1.1154(4) 0.48056(16) 0.0283(6) Uani d . 1 1
H H68A 0.7090 1.1536 0.5280 0.042 Uiso calc R 1 1
H H68B 0.6119 1.0356 0.5012 0.042 Uiso calc R 1 1
H H68C 0.6181 1.2386 0.4526 0.042 Uiso calc R 1 1

loop_
_atom_site_aniso_label
_atom_site_aniso_U_11
_atom_site_aniso_U_22
_atom_site_aniso_U_33
_atom_site_aniso_U_12
_atom_site_aniso_U_13
_atom_site_aniso_U_23
N1 0.0178(10) 0.0224(11) 0.0180(10) 0.0019(8) 0.0059(8) 0.0006(8)
C2 0.0139(11) 0.0219(13) 0.0185(11) -0.0020(10) 0.0062(9) -0.0016(10)
N3 0.0181(10) 0.0218(11) 0.0152(10) 0.0001(8) 0.0061(8) -0.0007(8)
C4 0.0122(11) 0.0216(13) 0.0153(11) -0.0016(9) 0.0037(9) -0.0005(9)
C5 0.0132(11) 0.0233(13) 0.0187(11) -0.0012(10) 0.0043(9) 0.0004(10)
C6 0.0156(11) 0.0196(13) 0.0186(11) -0.0025(9) 0.0052(9) -0.0009(9)
N21 0.0268(11) 0.0249(12) 0.0166(10) 0.0053(9) 0.0090(8) 0.0016(8)
N41 0.0231(11) 0.0256(12) 0.0156(9) 0.0056(9) 0.0071(8) 0.0023(8)
C42 0.0201(12) 0.0231(13) 0.0168(11) 0.0016(10) 0.0052(9) -0.0011(10)
C43 0.0191(12) 0.0175(13) 0.0206(12) -0.0016(10) 0.0072(10) -0.0007(9)
O43 0.0254(9) 0.0269(10) 0.0166(8) 0.0016(7) 0.0079(7) -0.0002(7)
O44 0.0280(10) 0.0291(10) 0.0190(8) 0.0097(8) 0.0079(7) 0.0003(7)
C45 0.0275(13) 0.0291(15) 0.0238(12) 0.0077(11) 0.0102(11) -0.0031(11)
C51 0.0125(11) 0.0251(14) 0.0194(11) 0.0003(10) 0.0031(9) 0.0021(10)
O51 0.0284(10) 0.0332(11) 0.0195(8) 0.0013(8) 0.0121(7) 0.0041(8)
N61 0.0182(10) 0.0239(12) 0.0202(10) 0.0030(9) 0.0037(8) -0.0002(8)
C67 0.0209(13) 0.0276(15) 0.0210(12) 0.0059(11) 0.0039(10) 0.0057(10)
C61 0.0199(12) 0.0270(14) 0.0164(11) 0.0012(10) 0.0040(9) -0.0020(10)
C62 0.0206(13) 0.0313(16) 0.0293(13) 0.0005(11) 0.0054(11) 0.0013(12)
C63 0.0286(14) 0.0346(16) 0.0292(13) -0.0062(12) 0.0078(11) -0.0005(12)
C64 0.0235(14) 0.0464(19) 0.0289(14) -0.0103(13) 0.0111(11) -0.0123(13)
C65 0.0167(13) 0.054(2) 0.0329(15) 0.0023(12) 0.0051(11) -0.0084(14)
C66 0.0227(13) 0.0344(16) 0.0267(13) 0.0076(11) 0.0057(11) 0.0017(11)
C68 0.0239(13) 0.0282(15) 0.0286(13) 0.0077(11) 0.0061(11) -0.0033(11)

loop_
_atom_type_symbol
_atom_type_description
_atom_type_scat_dispersion_real
_atom_type_scat_dispersion_imag
_atom_type_scat_source
C C 0.0033 0.0016 'International Tables Vol C Tables 4.2.6.8 and 6.1.1.4'
H H 0.0000 0.0000 'International Tables Vol C Tables 4.2.6.8 and 6.1.1.4'
N N 0.0061 0.0033 'International Tables Vol C Tables 4.2.6.8 and 6.1.1.4'
O O 0.0106 0.0060 'International Tables Vol C Tables 4.2.6.8 and 6.1.1.4'

loop_
_geom_angle_atom_site_label_1
_geom_angle_atom_site_label_2
_geom_angle_atom_site_label_3
_geom_angle
C6 N1 C2 116.0(2)
N21 C2 N3 116.5(2)
N21 C2 N1 115.7(2)
N3 C2 N1 127.8(2)
C4 N3 C2 115.4(2)
N41 C4 N3 117.4(2)
N41 C4 C5 119.9(2)
N3 C4 C5 122.7(2)
C51 C5 C6 122.9(2)
C51 C5 C4 121.5(2)
C6 C5 C4 114.7(2)
N1 C6 N61 116.3(2)
N1 C6 C5 122.3(2)
N61 C6 C5 121.3(2)
C2 N21 H21A 123.5
C2 N21 H21B 116.9
H21A N21 H21B 115.2
C4 N41 C42 122.29(19)
C4 N41 H41 116.4
C42 N41 H41 120.8
N41 C42 C43 108.99(18)
N41 C42 H42A 109.9
C43 C42 H42A 109.9
N41 C42 H42B 109.9
C43 C42 H42B 109.9
H42A C42 H42B 108.3
O43 C43 O44 124.7(2)
O43 C43 C42 125.2(2)
O44 C43 C42 110.13(19)
C43 O44 C45 116.03(18)
O44 C45 H45A 109.5
O44 C45 H45B 109.5
H45A C45 H45B 109.5
O44 C45 H45C 109.5
H45A C45 H45C 109.5
H45B C45 H45C 109.5
O51 C51 C5 125.5(2)
O51 C51 H51 117.2
C5 C51 H51 117.2
C6 N61 C68 117.2(2)
C6 N61 C67 120.4(2)
C68 N61 C67 113.3(2)
N61 C67 C61 113.2(2)
N61 C67 H67A 108.9
C61 C67 H67A 108.9
N61 C67 H67B 108.9
C61 C67 H67B 108.9
H67A C67 H67B 107.7
C62 C61 C66 117.8(2)
C62 C61 C67 121.0(2)
C66 C61 C67 121.1(2)
C63 C62 C61 121.3(3)
C63 C62 H62 119.3
C61 C62 H62 119.3
C62 C63 C64 119.9(3)
C62 C63 H63 120.0
C64 C63 H63 120.0
C65 C64 C63 119.5(3)
C65 C64 H64 120.2
C63 C64 H64 120.2
C64 C65 C66 120.5(3)
C64 C65 H65 119.7
C66 C65 H65 119.7
C65 C66 C61 120.8(3)
C65 C66 H66 119.6
C61 C66 H66 119.6
N61 C68 H68A 109.5
N61 C68 H68B 109.5
H68A C68 H68B 109.5
N61 C68 H68C 109.5
H68A C68 H68C 109.5
H68B C68 H68C 109.5

loop_
_geom_bond_atom_site_label_1
_geom_bond_atom_site_label_2
_geom_bond_distance
N1 C6 1.331(3)
N1 C2 1.353(3)
C2 N21 1.340(3)
C2 N3 1.342(3)
N3 C4 1.339(3)
C4 N41 1.334(3)
C4 C5 1.436(3)
C5 C51 1.420(3)
C5 C6 1.429(3)
C6 N61 1.381(3)
N21 H21A 0.9984
N21 H21B 0.8951
N41 C42 1.445(3)
N41 H41 0.9547
C42 C43 1.497(3)
C42 H42A 0.9900
C42 H42B 0.9900
C43 O43 1.207(3)
C43 O44 1.334(3)
O44 C45 1.448(3)
C45 H45A 0.9800
C45 H45B 0.9800
C45 H45C 0.9800
C51 O51 1.239(3)
C51 H51 0.9500
N61 C68 1.459(3)
N61 C67 1.479(3)
C67 C61 1.509(4)
C67 H67A 0.9900
C67 H67B 0.9900
C61 C62 1.392(4)
C61 C66 1.396(4)
C62 C63 1.383(4)
C62 H62 0.9500
C63 C64 1.387(4)
C63 H63 0.9500
C64 C65 1.376(5)
C64 H64 0.9500
C65 C66 1.385(4)
C65 H65 0.9500
C66 H66 0.9500
C68 H68A 0.9800
C68 H68B 0.9800
C68 H68C 0.9800

loop_
_geom_hbond_atom_site_label_D
_geom_hbond_atom_site_label_H
_geom_hbond_atom_site_label_A
_geom_hbond_site_symmetry_A
_geom_hbond_distance_DH
_geom_hbond_distance_HA
_geom_hbond_distance_DA
_geom_hbond_angle_DHA
_geom_hbond_publ_flag
N21 H21A O51 4_576 1.00 1.89 2.860(3) 163 no
N21 H21B O43 4_566 0.89 2.38 3.085(3) 136 no
N41 H41 O51 . 0.96 1.92 2.682(3) 135 no

loop_
_geom_torsion_atom_site_label_1
_geom_torsion_atom_site_label_2
_geom_torsion_atom_site_label_3
_geom_torsion_atom_site_label_4
_geom_torsion
C6 N1 C2 N21 176.8(2)
C6 N1 C2 N3 -6.0(4)
N21 C2 N3 C4 -174.1(2)
N1 C2 N3 C4 8.8(4)
C2 N3 C4 N41 176.7(2)
C2 N3 C4 C5 -1.4(3)
N41 C4 C5 C51 -15.8(3)
N3 C4 C5 C51 162.2(2)
N41 C4 C5 C6 174.8(2)
N3 C4 C5 C6 -7.2(3)
C2 N1 C6 N61 176.2(2)
C2 N1 C6 C5 -4.2(3)
C51 C5 C6 N1 -159.1(2)
C4 C5 C6 N1 10.1(3)
C51 C5 C6 N61 20.4(4)
C4 C5 C6 N61 -170.3(2)
N3 C4 N41 C42 -2.4(3)
C5 C4 N41 C42 175.7(2)
C4 N41 C42 C43 -178.5(2)
N41 C42 C43 O43 -10.1(3)
N41 C42 C43 O44 170.47(19)
O43 C43 O44 C45 -2.2(4)
C42 C43 O44 C45 177.2(2)
C6 C5 C51 O51 -176.2(2)
C4 C5 C51 O51 15.3(4)
N1 C6 N61 C68 10.2(3)
C5 C6 N61 C68 -169.3(2)
N1 C6 N61 C67 -134.4(2)
C5 C6 N61 C67 46.0(3)
C6 N61 C67 C61 83.0(3)
C68 N61 C67 C61 -63.0(3)
N61 C67 C61 C62 -55.3(3)
N61 C67 C61 C66 126.7(2)
C66 C61 C62 C63 0.1(4)
C67 C61 C62 C63 -177.9(2)
C61 C62 C63 C64 -0.1(4)
C62 C63 C64 C65 0.0(4)
C63 C64 C65 C66 -0.1(4)
C64 C65 C66 C61 0.2(4)
C62 C61 C66 C65 -0.2(4)
C67 C61 C66 C65 177.9(2)

loop_
_cod_related_entry_id
_cod_related_entry_database
_cod_related_entry_code
1 ChemSpider 30654420
